data_2202903
loop_
_publ_author_name
'Hai-Liang Zhu'
'Dong-Sheng Xia'
'Qing-Fu Zeng'
'Zao-Gui Wang'
'Da-Qi Wang'

_publ_section_title
;
 Hexaquairon(II) dinitrate bis(dihexamethylenetetramine) tetrahydrate
;
_journal_issue 11
_journal_name_full 'Acta Crystallographica Section E'
_journal_page_first m1020
_journal_page_last m1021
_journal_paper_doi 10.1107/S160053680302316X
_journal_volume 59
_journal_year 2003
_chemical_formula_iupac '[Fe (H2 O)6] (N O3)2, 2C6 H12 N4, 4H2 O'
_chemical_formula_moiety '2C6 H12 N4, Fe H12 O6 2+, 2N O3 1-, 4H2 O'
_chemical_formula_sum 'C12 H44 Fe N10 O16'
_chemical_formula_weight 640.42
_chemical_name_systematic
;
Hexaquairon(II) dinitrate bis(dihexamethylenetetramine) tetrahydrate
;
_space_group_IT_number 2
_symmetry_cell_setting triclinic
_symmetry_space_group_name_Hall '-P 1'
_symmetry_space_group_name_H-M 'P -1'
_atom_sites_solution_hydrogens geom
_atom_sites_solution_primary direct
_atom_sites_solution_secondary difmap
_audit_creation_method SHELXL-97
_cell_angle_alpha 87.743(5)
_cell_angle_beta 75.674(4)
_cell_angle_gamma 61.248(5)
_cell_formula_units_Z 1
_cell_length_a 9.104(4)
_cell_length_b 9.349(4)
_cell_length_c 9.700(4)
_cell_measurement_reflns_used 2715
_cell_measurement_temperature 298(2)
_cell_measurement_theta_max 26.403
_cell_measurement_theta_min 2.954
_cell_volume 698.2(5)
_computing_cell_refinement SMART
_computing_data_collection 'SMART (Siemens, 1996)'
_computing_data_reduction 'SAINT (Siemens, 1996)'
_computing_molecular_graphics SHELXTL
_computing_publication_material SHELXTL
_computing_structure_refinement SHELXTL
_computing_structure_solution 'SHELXTL (Sheldrick, 1997)'
_diffrn_ambient_temperature 298(2)
_diffrn_measured_fraction_theta_full 0.985
_diffrn_measured_fraction_theta_max 0.985
_diffrn_measurement_device_type 'Siemens SMART CCD area-detector'
_diffrn_measurement_method '\f and \w'
_diffrn_radiation_monochromator graphite
_diffrn_radiation_source 'fine-focus sealed tube'
_diffrn_radiation_type MoK\a
_diffrn_radiation_wavelength 0.71073
_diffrn_reflns_av_R_equivalents 0.0151
_diffrn_reflns_av_sigmaI/netI 0.0250
_diffrn_reflns_limit_h_max 9
_diffrn_reflns_limit_h_min -10
_diffrn_reflns_limit_k_max 11
_diffrn_reflns_limit_k_min -10
_diffrn_reflns_limit_l_max 11
_diffrn_reflns_limit_l_min -11
_diffrn_reflns_number 3689
_diffrn_reflns_theta_full 25.03
_diffrn_reflns_theta_max 25.03
_diffrn_reflns_theta_min 2.18
_diffrn_standards_decay_% 0
_diffrn_standards_number 0
_exptl_absorpt_coefficient_mu 0.626
_exptl_absorpt_correction_T_max 0.8956
_exptl_absorpt_correction_T_min 0.8200
_exptl_absorpt_correction_type multi-scan
_exptl_absorpt_process_details '(SADABS; Sheldrick, 1996)'
_exptl_crystal_colour violet
_exptl_crystal_density_diffrn 1.523
_exptl_crystal_density_method 'not measured'
_exptl_crystal_description prism
_exptl_crystal_F_000 340
_exptl_crystal_size_max 0.33
_exptl_crystal_size_mid 0.25
_exptl_crystal_size_min 0.18
_refine_diff_density_max 0.630
_refine_diff_density_min -0.460
_refine_ls_extinction_method none
_refine_ls_goodness_of_fit_ref 1.093
_refine_ls_hydrogen_treatment refall
_refine_ls_matrix_type full
_refine_ls_number_parameters 266
_refine_ls_number_reflns 2436
_refine_ls_number_restraints 15
_refine_ls_restrained_S_all 1.091
_refine_ls_R_factor_all 0.0454
_refine_ls_R_factor_gt 0.0425
_refine_ls_shift/su_max 0.001
_refine_ls_shift/su_mean 0.001
_refine_ls_structure_factor_coef Fsqd
_refine_ls_weighting_details 'calc w = 1/[\s^2^(Fo^2^)+(0.0803P)^2^+0.1663P] where P = (Fo^2^+2Fc^2^)/3'
_refine_ls_weighting_scheme calc
_refine_ls_wR_factor_gt 0.1141
_refine_ls_wR_factor_ref 0.1171
_reflns_number_gt 2261
_reflns_number_total 2436
_reflns_threshold_expression I>2\s(I)
_cod_data_source_file su6045.cif
_cod_data_source_block I
_cod_depositor_comments
;
The following automatic conversions were performed:
'_symmetry_cell_setting' value 'Triclinic' changed to 'triclinic'
according to '/home/saulius/struct/CIF-dictionaries/cif_core.dic'
dictionary named 'cif_core.dic' version 2.4.1 from 2010-06-29.

Automatic conversion script
Id: cif_fix_enum 1527 2010-12-29 10:47:43Z saulius 

The following automatic conversions were performed:

'_symmetry_cell_setting' value 'Triclinic' changed to 'triclinic'
according to /home/saulius/struct/CIF-dictionaries/cif_core.dic
dictionary named 'cif_core.dic' version 2.4.1 from 2010-06-29.

Automatic conversion script
Id: cif_fix_values 1715 2011-07-08 13:25:40Z adriana 
;
_cod_original_cell_volume 698.3(5)
_cod_database_code 2202903
_cod_database_fobs_code 2202903

loop_
_symmetry_equiv_pos_as_xyz
'x, y, z'
'-x, -y, -z'

loop_
_atom_site_label
_atom_site_fract_x
_atom_site_fract_y
_atom_site_fract_z
_atom_site_U_iso_or_equiv
_atom_site_adp_type
_atom_site_calc_flag
_atom_site_refinement_flags
_atom_site_occupancy
_atom_site_disorder_assembly
_atom_site_disorder_group
_atom_site_type_symbol
Fe1 0.0000 0.0000 0.0000 0.02441(18) Uani d S 1 . . Fe
N1 0.0679(3) 0.1779(4) 0.4947(3) 0.0569(7) Uani d . 1 . . N
N2 0.3474(3) 0.1892(3) 0.8379(3) 0.0436(5) Uani d . 1 . . N
N3 0.4508(3) 0.2981(3) 0.6246(2) 0.0448(5) Uani d . 1 . . N
N4 0.5474(3) 0.2929(3) 0.8398(2) 0.0411(5) Uani d . 1 . . N
N5 0.2472(3) 0.4831(3) 0.8372(2) 0.0418(5) Uani d . 1 . . N
O1 0.1077(2) -0.1802(2) 0.1308(2) 0.0432(4) Uani d D 1 . . O
O2 0.2427(2) -0.0491(2) -0.1071(2) 0.0428(4) Uani d D 1 . . O
O3 -0.0082(3) 0.1771(2) 0.1272(2) 0.0458(5) Uani d D 1 . . O
O4 0.1005(5) 0.0737(5) 0.5792(3) 0.0997(10) Uani d . 1 . . O
O5 -0.0261(6) 0.3204(4) 0.5399(5) 0.1432(17) Uani d . 1 . . O
O6 0.1350(4) 0.1425(4) 0.3645(3) 0.0783(8) Uani d . 1 . . O
O7 0.5191(3) 0.2702(3) 0.3233(2) 0.0647(6) Uani d D 1 . . O
O8 0.8043(4) 0.5914(4) 0.7424(3) 0.0804(8) Uani d D 1 . . O
C1 0.4008(4) 0.1742(4) 0.6798(3) 0.0492(7) Uani d . 1 . . C
C2 0.4944(4) 0.1694(4) 0.8904(3) 0.0454(6) Uani d . 1 . . C
C3 0.2006(4) 0.3560(4) 0.8881(3) 0.0443(6) Uani d . 1 . . C
C4 0.5952(4) 0.2769(4) 0.6819(3) 0.0450(6) Uani d . 1 . . C
C5 0.3028(4) 0.4614(4) 0.6790(3) 0.0464(6) Uani d . 1 . . C
C6 0.3967(4) 0.4562(3) 0.8908(3) 0.0421(6) Uani d . 1 . . C
H1 0.053(4) -0.162(5) 0.2254(14) 0.072(11) Uiso d D 1 . . H
H2 0.2226(15) -0.225(5) 0.123(3) 0.078(12) Uiso d D 1 . . H
H3 0.309(5) -0.122(4) -0.185(3) 0.089(13) Uiso d D 1 . . H
H4 0.265(5) 0.035(3) -0.119(4) 0.097(15) Uiso d D 1 . . H
H5 0.024(5) 0.157(4) 0.211(2) 0.066(10) Uiso d D 1 . . H
H6 -0.073(4) 0.2884(14) 0.131(3) 0.072(11) Uiso d D 1 . . H
H7 0.503(4) 0.273(5) 0.4195(12) 0.071(11) Uiso d D 1 . . H
H8 0.413(3) 0.322(5) 0.306(4) 0.087(14) Uiso d D 1 . . H
H9 0.857(7) 0.497(4) 0.684(5) 0.117(19) Uiso d D 1 . . H
H10 0.831(11) 0.662(6) 0.690(6) 0.23(4) Uiso d D 1 . . H
H11 0.309(4) 0.178(4) 0.638(3) 0.050(8) Uiso d . 1 . . H
H12 0.498(5) 0.061(5) 0.638(4) 0.057(9) Uiso d . 1 . . H
H13 0.454(4) 0.188(4) 1.008(3) 0.051(8) Uiso d . 1 . . H
H14 0.601(5) 0.046(5) 0.850(4) 0.061(9) Uiso d . 1 . . H
H15 0.167(4) 0.366(4) 0.999(4) 0.049(8) Uiso d . 1 . . H
H16 0.097(4) 0.374(3) 0.851(3) 0.039(7) Uiso d . 1 . . H
H17 0.697(4) 0.167(4) 0.651(3) 0.049(8) Uiso d . 1 . . H
H18 0.620(4) 0.373(4) 0.650(3) 0.048(8) Uiso d . 1 . . H
H19 0.205(5) 0.479(5) 0.635(4) 0.065(10) Uiso d . 1 . . H
H20 0.328(4) 0.551(4) 0.644(3) 0.052(8) Uiso d . 1 . . H
H21 0.356(4) 0.463(3) 1.002(3) 0.041(7) Uiso d . 1 . . H
H22 0.425(4) 0.540(4) 0.861(3) 0.048(8) Uiso d . 1 . . H

loop_
_atom_site_aniso_label
_atom_site_aniso_U_11
_atom_site_aniso_U_22
_atom_site_aniso_U_33
_atom_site_aniso_U_12
_atom_site_aniso_U_13
_atom_site_aniso_U_23
Fe1 0.0236(3) 0.0241(3) 0.0244(3) -0.01027(19) -0.00718(17) 0.00218(17)
N1 0.0503(15) 0.0641(18) 0.0500(15) -0.0221(13) -0.0139(12) -0.0010(13)
N2 0.0418(12) 0.0410(12) 0.0501(13) -0.0227(10) -0.0098(10) 0.0016(10)
N3 0.0449(13) 0.0502(14) 0.0376(12) -0.0216(11) -0.0102(10) -0.0012(10)
N4 0.0379(11) 0.0438(12) 0.0450(12) -0.0203(10) -0.0160(9) 0.0071(10)
N5 0.0401(12) 0.0377(12) 0.0429(12) -0.0141(10) -0.0129(9) 0.0009(9)
O1 0.0395(10) 0.0471(11) 0.0424(10) -0.0190(9) -0.0157(8) 0.0123(8)
O2 0.0369(10) 0.0419(11) 0.0454(11) -0.0197(8) -0.0019(8) -0.0020(8)
O3 0.0535(12) 0.0360(10) 0.0465(11) -0.0161(9) -0.0222(9) -0.0007(8)
O4 0.117(3) 0.106(2) 0.0615(17) -0.043(2) -0.0243(17) 0.0243(17)
O5 0.150(4) 0.069(2) 0.128(3) -0.009(2) 0.010(3) -0.023(2)
O6 0.0853(18) 0.095(2) 0.0471(13) -0.0388(16) -0.0160(12) 0.0033(13)
O7 0.0604(15) 0.0710(16) 0.0436(12) -0.0231(12) 0.0002(10) -0.0054(11)
O8 0.0822(19) 0.082(2) 0.0692(17) -0.0351(17) -0.0173(14) 0.0053(15)
C1 0.0513(17) 0.0489(17) 0.0498(16) -0.0270(14) -0.0096(13) -0.0082(13)
C2 0.0439(15) 0.0406(15) 0.0511(16) -0.0189(12) -0.0164(12) 0.0109(12)
C3 0.0352(14) 0.0470(16) 0.0488(16) -0.0196(12) -0.0080(12) -0.0011(12)
C4 0.0377(15) 0.0507(17) 0.0451(15) -0.0218(13) -0.0074(12) 0.0034(12)
C5 0.0466(16) 0.0480(16) 0.0440(15) -0.0195(13) -0.0191(12) 0.0092(12)
C6 0.0466(15) 0.0410(15) 0.0444(15) -0.0232(12) -0.0167(12) 0.0022(11)

loop_
_atom_type_symbol
_atom_type_description
_atom_type_scat_dispersion_real
_atom_type_scat_dispersion_imag
_atom_type_scat_source
C C 0.0033 0.0016 'International Tables Vol C Tables 4.2.6.8 and 6.1.1.4'
H H 0.0000 0.0000 'International Tables Vol C Tables 4.2.6.8 and 6.1.1.4'
N N 0.0061 0.0033 'International Tables Vol C Tables 4.2.6.8 and 6.1.1.4'
O O 0.0106 0.0060 'International Tables Vol C Tables 4.2.6.8 and 6.1.1.4'
Fe Fe 0.3463 0.8444 'International Tables Vol C Tables 4.2.6.8 and 6.1.1.4'

loop_
_geom_angle_atom_site_label_1
_geom_angle_atom_site_label_2
_geom_angle_atom_site_label_3
_geom_angle_site_symmetry_1
_geom_angle_site_symmetry_3
_geom_angle
O2 Fe1 O2 2 . 180.00(10)
O2 Fe1 O3 2 . 92.38(8)
O2 Fe1 O3 . . 87.62(8)
O2 Fe1 O3 2 2 87.62(8)
O2 Fe1 O3 . 2 92.38(8)
O3 Fe1 O3 . 2 180.00(11)
O2 Fe1 O1 2 2 88.59(8)
O2 Fe1 O1 . 2 91.41(8)
O3 Fe1 O1 . 2 87.60(8)
O3 Fe1 O1 2 2 92.40(8)
O2 Fe1 O1 2 . 91.41(8)
O2 Fe1 O1 . . 88.59(8)
O3 Fe1 O1 . . 92.40(8)
O3 Fe1 O1 2 . 87.60(8)
O1 Fe1 O1 2 . 180.0
O5 N1 O4 . . 119.0(4)
O5 N1 O6 . . 119.1(4)
O4 N1 O6 . . 121.8(3)
C2 N2 C3 . . 108.3(2)
C2 N2 C1 . . 108.0(2)
C3 N2 C1 . . 108.4(2)
C5 N3 C1 . . 108.5(2)
C5 N3 C4 . . 108.0(2)
C1 N3 C4 . . 108.2(2)
C6 N4 C2 . . 107.9(2)
C6 N4 C4 . . 108.4(2)
C2 N4 C4 . . 108.5(2)
C3 N5 C5 . . 108.4(2)
C3 N5 C6 . . 107.7(2)
C5 N5 C6 . . 108.4(2)
Fe1 O1 H1 . . 118(2)
Fe1 O1 H2 . . 118(2)
H1 O1 H2 . . 107(2)
Fe1 O2 H3 . . 125(3)
Fe1 O2 H4 . . 118(3)
H3 O2 H4 . . 107(2)
Fe1 O3 H5 . . 123(2)
Fe1 O3 H6 . . 129(2)
H5 O3 H6 . . 105(2)
H7 O7 H8 . . 107(2)
H9 O8 H10 . . 106(2)
N3 C1 N2 . . 112.0(2)
N3 C1 H11 . . 111.2(19)
N2 C1 H11 . . 111.4(18)
N3 C1 H12 . . 110(2)
N2 C1 H12 . . 112.7(19)
H11 C1 H12 . . 99(3)
N2 C2 N4 . . 111.7(2)
N2 C2 H13 . . 109.1(16)
N4 C2 H13 . . 106.5(17)
N2 C2 H14 . . 106.4(18)
N4 C2 H14 . . 110.4(19)
H13 C2 H14 . . 113(2)
N5 C3 N2 . . 111.7(2)
N5 C3 H15 . . 109.4(18)
N2 C3 H15 . . 107.5(18)
N5 C3 H16 . . 107.7(16)
N2 C3 H16 . . 110.0(16)
H15 C3 H16 . . 111(2)
N3 C4 N4 . . 111.9(2)
N3 C4 H17 . . 111.1(19)
N4 C4 H17 . . 106.7(18)
N3 C4 H18 . . 106.6(17)
N4 C4 H18 . . 106.7(17)
H17 C4 H18 . . 114(3)
N3 C5 N5 . . 112.1(2)
N3 C5 H19 . . 108(2)
N5 C5 H19 . . 112(2)
N3 C5 H20 . . 112.3(19)
N5 C5 H20 . . 108.6(18)
H19 C5 H20 . . 103(3)
N4 C6 N5 . . 111.8(2)
N4 C6 H21 . . 108.1(16)
N5 C6 H21 . . 106.3(16)
N4 C6 H22 . . 111.2(19)
N5 C6 H22 . . 108.2(19)
H21 C6 H22 . . 111(2)

loop_
_geom_bond_atom_site_label_1
_geom_bond_atom_site_label_2
_geom_bond_site_symmetry_2
_geom_bond_distance
_geom_bond_publ_flag
Fe1 O2 2 2.0242(19) ?
Fe1 O2 . 2.0242(19) ?
Fe1 O3 . 2.0658(19) ?
Fe1 O3 2 2.0658(19) ?
Fe1 O1 2 2.0660(18) ?
Fe1 O1 . 2.0660(18) ?
N1 O5 . 1.209(4) ?
N1 O4 . 1.220(4) ?
N1 O6 . 1.238(4) ?
N2 C2 . 1.474(4) ?
N2 C3 . 1.479(4) ?
N2 C1 . 1.480(4) ?
N3 C5 . 1.469(4) ?
N3 C1 . 1.474(4) ?
N3 C4 . 1.476(4) ?
N4 C6 . 1.472(4) ?
N4 C2 . 1.477(4) ?
N4 C4 . 1.478(4) ?
N5 C3 . 1.473(4) ?
N5 C5 . 1.481(4) ?
N5 C6 . 1.482(3) ?
O1 H1 . 0.907(10) ?
O1 H2 . 0.904(10) ?
O2 H3 . 0.905(10) ?
O2 H4 . 0.903(10) ?
O3 H5 . 0.911(10) ?
O3 H6 . 0.913(10) ?
O7 H7 . 0.906(10) ?
O7 H8 . 0.907(10) ?
O8 H9 . 0.912(10) ?
O8 H10 . 0.906(11) ?
C1 H11 . 1.00(3) ?
C1 H12 . 1.01(4) ?
C2 H13 . 1.10(3) ?
C2 H14 . 1.09(4) ?
C3 H15 . 1.04(3) ?
C3 H16 . 1.03(3) ?
C4 H17 . 0.98(3) ?
C4 H18 . 1.05(3) ?
C5 H19 . 1.02(4) ?
C5 H20 . 1.00(4) ?
C6 H21 . 1.04(3) ?
C6 H22 . 0.95(3) ?

loop_
_geom_hbond_atom_site_label_D
_geom_hbond_atom_site_label_H
_geom_hbond_atom_site_label_A
_geom_hbond_site_symmetry_A
_geom_hbond_distance_DH
_geom_hbond_distance_HA
_geom_hbond_distance_DA
_geom_hbond_angle_DHA
O1 H1 O4 2_556 0.907(10) 1.982(13) 2.874(4) 167(3)
O1 H2 N4 2_656 0.904(10) 1.997(15) 2.879(3) 165(3)
O2 H3 O7 2_655 0.905(10) 1.785(15) 2.674(3) 167(4)
O2 H4 N2 1_554 0.903(10) 1.908(13) 2.803(3) 171(4)
O3 H5 O6 . 0.911(10) 1.965(15) 2.850(3) 163(3)
O3 H6 N5 2_566 0.913(10) 1.931(13) 2.830(3) 168(4)
O7 H7 N3 . 0.906(10) 1.924(11) 2.828(3) 175(3)
O7 H8 O8 2_666 0.907(10) 1.917(12) 2.819(4) 174(4)
O8 H9 O5 1_655 0.912(10) 1.887(15) 2.791(5) 171(5)
O8 H10 O6 2_666 0.906(11) 2.02(2) 2.899(5) 162(6)

loop_
_geom_torsion_atom_site_label_1
_geom_torsion_atom_site_label_2
_geom_torsion_atom_site_label_3
_geom_torsion_atom_site_label_4
_geom_torsion
C5 N3 C1 N2 -58.2(3)
C4 N3 C1 N2 58.8(3)
C2 N2 C1 N3 -59.1(3)
C3 N2 C1 N3 58.1(3)
C3 N2 C2 N4 -58.6(3)
C1 N2 C2 N4 58.7(3)
C6 N4 C2 N2 58.9(3)
C4 N4 C2 N2 -58.4(3)
C5 N5 C3 N2 58.3(3)
C6 N5 C3 N2 -58.9(3)
C2 N2 C3 N5 58.8(3)
C1 N2 C3 N5 -58.2(3)
C5 N3 C4 N4 59.0(3)
C1 N3 C4 N4 -58.2(3)
C6 N4 C4 N3 -58.8(3)
C2 N4 C4 N3 58.1(3)
C1 N3 C5 N5 58.3(3)
C4 N3 C5 N5 -58.8(3)
C3 N5 C5 N3 -58.5(3)
C6 N5 C5 N3 58.2(3)
C2 N4 C6 N5 -59.4(3)
C4 N4 C6 N5 58.0(3)
C3 N5 C6 N4 59.5(3)
C5 N5 C6 N4 -57.7(3)
